data_1547141
loop_
_publ_author_name
'Su, Yuanting'
'Li, Yongxin'
'Ganguly, Rakesh'
'Kinjo, Rei'

_publ_section_title
;
 Crystalline Boron-linked Tetraaminoethylene Radical Cations
;
_journal_name_full 'Chem. Sci.'
_journal_paper_doi 10.1039/C7SC03528D
_journal_year 2017
_chemical_formula_sum 'C53 H59 B2 Cl4 F3 N4 O3 S'
_chemical_formula_weight 1052.52
_space_group_crystal_system monoclinic
_space_group_IT_number 9
_space_group_name_Hall 'C -2yc'
_space_group_name_H-M_alt 'C 1 c 1'
_symmetry_space_group_name_Hall 'C -2yc'
_symmetry_space_group_name_H-M 'C 1 c 1'
_atom_sites_solution_hydrogens geom
_audit_update_record
;
2017-05-08 deposited with the CCDC.
2017-09-12 downloaded from the CCDC.
;
_cell_angle_alpha 90
_cell_angle_beta 117.8819(13)
_cell_angle_gamma 90
_cell_formula_units_Z 4
_cell_length_a 21.6523(7)
_cell_length_b 12.0310(4)
_cell_length_c 22.3972(7)
_cell_measurement_reflns_used 9945
_cell_measurement_temperature 153.(2)
_cell_measurement_theta_max 29.2004
_cell_measurement_theta_min 2.4659
_cell_volume 5157.1(3)
_computing_cell_refinement 'SAINT V8.35A (Bruker AXS Inc., 2015)'
_computing_data_collection 'APEX3 (Bruker AXS Inc., 2015)'
_computing_data_reduction 'SAINT V8.35A (Bruker AXS Inc., 2015)'
_computing_molecular_graphics 'XP (Bruker AXS Inc., 2015)'
_computing_publication_material 'APEX3 (Bruker AXS Inc., 2015)'
_computing_structure_refinement 'SHELXL-2014/7 (Sheldrick, 2014)'
_computing_structure_solution 'XT, VERSION 2014/4'
_diffrn_ambient_temperature 153.(2)
_diffrn_detector_area_resol_mean 8.3333
_diffrn_measured_fraction_theta_full 0.997
_diffrn_measured_fraction_theta_max 0.997
_diffrn_measurement_device_type 'CCD area detector'
_diffrn_measurement_method 'phi and omega scans'
_diffrn_radiation_monochromator graphite
_diffrn_radiation_type MoK\a
_diffrn_radiation_wavelength 0.71073
_diffrn_reflns_av_R_equivalents 0.0627
_diffrn_reflns_av_unetI/netI 0.0649
_diffrn_reflns_limit_h_max 31
_diffrn_reflns_limit_h_min -31
_diffrn_reflns_limit_k_max 17
_diffrn_reflns_limit_k_min -17
_diffrn_reflns_limit_l_max 32
_diffrn_reflns_limit_l_min -30
_diffrn_reflns_number 62211
_diffrn_reflns_theta_full 31.06
_diffrn_reflns_theta_max 31.06
_diffrn_reflns_theta_min 2.47
_diffrn_source 'fine-focus sealed tube'
_diffrn_source_type 'Bruker KappaCCD'
_exptl_absorpt_coefficient_mu 0.328
_exptl_absorpt_correction_T_max 0.88
_exptl_absorpt_correction_T_min 0.78
_exptl_absorpt_correction_type multi-scan
_exptl_absorpt_process_details
;
SADABS-2014/5 - Bruker AXS area detector scaling and absorption correction
;
_exptl_crystal_colour yellow
_exptl_crystal_density_diffrn 1.356
_exptl_crystal_density_method 'not measured'
_exptl_crystal_description block
_exptl_crystal_F_000 2200
_exptl_crystal_size_max 0.420
_exptl_crystal_size_mid 0.400
_exptl_crystal_size_min 0.390
_refine_diff_density_max 0.813
_refine_diff_density_min -0.631
_refine_ls_abs_structure_details
;

Refined as an inversion twin.
;
_refine_ls_abs_structure_Flack 0.43(9)
_refine_ls_extinction_method none
_refine_ls_goodness_of_fit_ref 1.019
_refine_ls_hydrogen_treatment constr
_refine_ls_matrix_type full
_refine_ls_number_parameters 791
_refine_ls_number_reflns 14845
_refine_ls_number_restraints 765
_refine_ls_restrained_S_all 1.003
_refine_ls_R_factor_all 0.0959
_refine_ls_R_factor_gt 0.0628
_refine_ls_shift/su_max 0.000
_refine_ls_shift/su_mean 0.000
_refine_ls_structure_factor_coef Fsqd
_refine_ls_weighting_details 'w=1/[\s^2^(Fo^2^)+(0.0879P)^2^+5.7077P] where P=(Fo^2^+2Fc^2^)/3'
_refine_ls_weighting_scheme calc
_refine_ls_wR_factor_gt 0.1553
_refine_ls_wR_factor_ref 0.1798
_reflns_number_gt 10645
_reflns_number_total 14845
_reflns_threshold_expression 'I > 2\s(I)'
_cod_data_source_file c7sc03528d2.cif
_cod_data_source_block rei426
_cod_depositor_comments
;
The following automatic conversions were performed:

'_exptl_absorpt_correction_type' value 'Multi-Scan' changed to
'multi-scan' according to
/home/data/users/saulius/crontab/automatic-downloads/rss-feeds/RSC/lib/dictionaries/cif_core.dic
dictionary named 'cif_core.dic' version 2.4.2 from 2011-04-26.

Automatic conversion script
Id: cif_fix_values 4973 2017-02-22 13:04:09Z antanas 
;
_cod_database_code 1547141

loop_
_space_group_symop_operation_xyz
'x, y, z'
'x, -y, z+1/2'
'x+1/2, y+1/2, z'
'x+1/2, -y+1/2, z+1/2'

loop_
_atom_site_type_symbol
_atom_site_label
_atom_site_fract_x
_atom_site_fract_y
_atom_site_fract_z
_atom_site_U_iso_or_equiv
_atom_site_adp_type
_atom_site_calc_flag
_atom_site_refinement_flags_adp
_atom_site_refinement_flags_occupancy
_atom_site_refinement_flags_posn
_atom_site_occupancy
_atom_site_disorder_assembly
_atom_site_disorder_group
C C51 0.4716(5) 0.3722(9) 0.3000(5) 0.0386(18) Uani d U P D 0.617(4) A 1
F F1 0.4843(6) 0.3441(9) 0.2505(5) 0.069(3) Uani d U P D 0.617(4) A 1
F F2 0.4253(3) 0.2991(6) 0.3003(4) 0.0557(17) Uani d U P D 0.617(4) A 1
F F3 0.4392(6) 0.4722(10) 0.2869(6) 0.051(3) Uani d U P D 0.617(4) A 1
O O1 0.5272(9) 0.4026(15) 0.4288(5) 0.029(3) Uani d U P D 0.617(4) A 1
O O2 0.5912(5) 0.4570(8) 0.3693(5) 0.042(2) Uani d U P D 0.617(4) A 1
O O3 0.5764(7) 0.2610(11) 0.3877(7) 0.060(3) Uani d U P D 0.617(4) A 1
S S1 0.55142(12) 0.3736(2) 0.38005(13) 0.0285(5) Uani d U P D 0.617(4) A 1
C C51A 0.5036(10) 0.4341(11) 0.3104(8) 0.031(3) Uani d U P D 0.243(3) B 2
F F1A 0.5561(9) 0.5051(14) 0.3283(10) 0.042(4) Uani d U P D 0.243(3) B 2
F F2A 0.4894(12) 0.3915(13) 0.2497(9) 0.035(4) Uani d U P D 0.243(3) B 2
F F3A 0.4487(11) 0.4978(17) 0.3036(12) 0.034(4) Uani d U P D 0.243(3) B 2
O O1A 0.538(2) 0.387(4) 0.4347(13) 0.032(6) Uani d U P D 0.243(3) B 2
O O2A 0.4577(8) 0.2645(12) 0.3448(9) 0.040(3) Uani d U P D 0.243(3) B 2
O O3A 0.5793(15) 0.273(2) 0.3706(17) 0.042(5) Uani d U P D 0.243(3) B 2
S S1A 0.5218(3) 0.3259(5) 0.3750(3) 0.0297(12) Uani d U P D 0.243(3) B 2
C C51B 0.5413(10) 0.386(2) 0.3446(11) 0.028(4) Uani d U P D 0.139(4) C 3
F F1B 0.5333(13) 0.380(2) 0.4001(13) 0.033(4) Uani d U P D 0.139(4) C 3
F F2B 0.5736(14) 0.483(2) 0.3482(16) 0.022(5) Uani d U P D 0.139(4) C 3
F F3B 0.5870(13) 0.304(2) 0.3501(16) 0.049(6) Uani d U P D 0.139(4) C 3
O O1B 0.4320(17) 0.272(2) 0.2652(18) 0.050(6) Uani d U P D 0.139(4) C 3
O O2B 0.4222(19) 0.470(3) 0.271(2) 0.035(6) Uani d U P D 0.139(4) C 3
O O3B 0.4829(13) 0.395(2) 0.2140(12) 0.030(5) Uani d U P D 0.139(4) C 3
S S1B 0.4596(6) 0.3777(10) 0.2641(7) 0.036(3) Uani d U P D 0.139(4) C 3
B B1 0.5866(3) 0.3780(4) 0.6165(2) 0.0177(9) Uani d . . . 1.0 . .
B B2 0.4218(3) 0.6133(4) 0.5200(2) 0.0179(9) Uani d . . . 1.0 . .
C C1 0.6485(2) 0.2959(4) 0.6483(2) 0.0183(8) Uani d . . . 1.0 . .
C C2 0.7057(2) 0.3082(4) 0.6355(2) 0.0231(9) Uani d . . . 1.0 . .
H H2 0.7075 0.371 0.6106 0.028 Uiso calc U . R 1.0 . .
C C3 0.7595(3) 0.2315(4) 0.6580(3) 0.0282(10) Uani d . . . 1.0 . .
H H3 0.7974 0.2416 0.6483 0.034 Uiso calc U . R 1.0 . .
C C4 0.7579(3) 0.1402(4) 0.6946(3) 0.0282(10) Uani d . . . 1.0 . .
H H4 0.795 0.0877 0.7106 0.034 Uiso calc U . R 1.0 . .
C C5 0.7019(3) 0.1252(4) 0.7080(2) 0.0288(11) Uani d . . . 1.0 . .
H H5 0.7009 0.0623 0.7332 0.035 Uiso calc U . R 1.0 . .
C C6 0.6479(3) 0.2010(4) 0.6851(2) 0.0226(9) Uani d . . . 1.0 . .
H H6 0.6097 0.1892 0.6942 0.027 Uiso calc U . R 1.0 . .
C C7 0.6547(2) 0.5657(3) 0.6355(2) 0.0178(8) Uani d . . . 1.0 . .
C C8 0.6729(2) 0.5923(4) 0.7022(3) 0.0232(9) Uani d . . . 1.0 . .
C C9 0.6339(3) 0.5446(5) 0.7376(3) 0.0357(12) Uani d . . . 1.0 . .
H H9A 0.6484 0.4674 0.7504 0.054 Uiso calc U . R 1.0 . .
H H9B 0.5835 0.5472 0.707 0.054 Uiso calc U . R 1.0 . .
H H9C 0.6446 0.5885 0.7781 0.054 Uiso calc U . R 1.0 . .
C C10 0.7297(3) 0.6614(4) 0.7375(2) 0.0246(10) Uani d . . . 1.0 . .
H H10 0.7425 0.6799 0.783 0.03 Uiso calc U . R 1.0 . .
C C11 0.7685(2) 0.7042(4) 0.7078(2) 0.0209(9) Uani d . . . 1.0 . .
C C12 0.8272(3) 0.7857(5) 0.7468(3) 0.0312(11) Uani d . . . 1.0 . .
H H12A 0.8695 0.7618 0.7449 0.047 Uiso calc U . R 1.0 . .
H H12B 0.8363 0.7881 0.794 0.047 Uiso calc U . R 1.0 . .
H H12C 0.8136 0.8599 0.7268 0.047 Uiso calc U . R 1.0 . .
C C13 0.7515(2) 0.6712(4) 0.6427(2) 0.0202(9) Uani d . . . 1.0 . .
H H13 0.7796 0.696 0.623 0.024 Uiso calc U . R 1.0 . .
C C14 0.6942(2) 0.6022(4) 0.6050(2) 0.0180(8) Uani d . . . 1.0 . .
C C15 0.6783(3) 0.5681(4) 0.5345(2) 0.0252(10) Uani d . . . 1.0 . .
H H15A 0.652 0.4982 0.5228 0.038 Uiso calc U . R 1.0 . .
H H15B 0.7221 0.5577 0.5323 0.038 Uiso calc U . R 1.0 . .
H H15C 0.6505 0.6261 0.5025 0.038 Uiso calc U . R 1.0 . .
C C16 0.4804(2) 0.2584(4) 0.5991(2) 0.0198(9) Uani d . . . 1.0 . .
C C17 0.4746(2) 0.2450(4) 0.6589(2) 0.0212(9) Uani d . . . 1.0 . .
C C18 0.5027(3) 0.3287(4) 0.7145(2) 0.0286(11) Uani d . . . 1.0 . .
H H18A 0.4845 0.3132 0.7463 0.043 Uiso calc U . R 1.0 . .
H H18B 0.4882 0.4033 0.6955 0.043 Uiso calc U . R 1.0 . .
H H18C 0.5539 0.3246 0.7382 0.043 Uiso calc U . R 1.0 . .
C C19 0.4423(3) 0.1486(4) 0.6654(3) 0.0241(10) Uani d . . . 1.0 . .
H H19 0.4374 0.1385 0.705 0.029 Uiso calc U . R 1.0 . .
C C20 0.4173(2) 0.0675(4) 0.6159(3) 0.0250(10) Uani d . . . 1.0 . .
C C21 0.3827(3) -0.0369(4) 0.6248(3) 0.0357(12) Uani d . . . 1.0 . .
H H21A 0.373 -0.0884 0.5875 0.054 Uiso calc U . R 1.0 . .
H H21B 0.3389 -0.0169 0.6248 0.054 Uiso calc U . R 1.0 . .
H H21C 0.4141 -0.0727 0.6677 0.054 Uiso calc U . R 1.0 . .
C C22 0.4263(3) 0.0823(4) 0.5585(3) 0.0275(10) Uani d . . . 1.0 . .
H H22 0.4105 0.0259 0.5249 0.033 Uiso calc U . R 1.0 . .
C C23 0.4575(2) 0.1765(4) 0.5490(2) 0.0222(9) Uani d . . . 1.0 . .
C C24 0.4657(3) 0.1874(5) 0.4862(3) 0.0327(11) Uani d . . . 1.0 . .
H H24A 0.4228 0.2184 0.4497 0.049 Uiso calc U . R 1.0 . .
H H24B 0.4747 0.114 0.4729 0.049 Uiso calc U . R 1.0 . .
H H24C 0.5051 0.2369 0.4952 0.049 Uiso calc U . R 1.0 . .
C C25 0.4770(2) 0.4385(3) 0.5387(2) 0.0201(7) Uani d . . . 1.0 . .
H H25 0.4682 0.4054 0.4945 0.024 Uiso calc U . R 1.0 . .
C C26 0.5292(2) 0.5299(3) 0.55720(19) 0.0191(7) Uani d . . . 1.0 . .
C C27 0.3497(2) 0.4337(3) 0.4935(2) 0.0177(8) Uani d . . . 1.0 . .
C C28 0.3128(2) 0.3949(4) 0.5271(2) 0.0184(8) Uani d . . . 1.0 . .
C C29 0.3334(3) 0.4245(4) 0.5994(2) 0.0263(10) Uani d . . . 1.0 . .
H H29A 0.2917 0.4458 0.6032 0.039 Uiso calc U . R 1.0 . .
H H29B 0.3664 0.4868 0.6136 0.039 Uiso calc U . R 1.0 . .
H H29C 0.3556 0.3601 0.6284 0.039 Uiso calc U . R 1.0 . .
C C30 0.2553(2) 0.3267(4) 0.4915(2) 0.0196(9) Uani d . . . 1.0 . .
H H30 0.2292 0.3013 0.513 0.024 Uiso calc U . R 1.0 . .
C C31 0.2348(2) 0.2944(4) 0.4252(2) 0.0225(9) Uani d . . . 1.0 . .
C C32 0.1756(3) 0.2153(5) 0.3873(3) 0.0343(12) Uani d . . . 1.0 . .
H H32A 0.1942 0.1405 0.389 0.052 Uiso calc U . R 1.0 . .
H H32B 0.1494 0.2394 0.3402 0.052 Uiso calc U . R 1.0 . .
H H32C 0.1446 0.2145 0.4081 0.052 Uiso calc U . R 1.0 . .
C C33 0.2706(3) 0.3405(4) 0.3923(3) 0.0238(9) Uani d . . . 1.0 . .
H H33 0.2559 0.3225 0.3463 0.029 Uiso calc U . R 1.0 . .
C C34 0.3269(2) 0.4116(4) 0.4256(2) 0.0224(9) Uani d . . . 1.0 . .
C C35 0.3588(3) 0.4637(5) 0.3844(3) 0.0337(12) Uani d . . . 1.0 . .
H H35A 0.3312 0.4424 0.3369 0.051 Uiso calc U . R 1.0 . .
H H35B 0.4069 0.4374 0.4014 0.051 Uiso calc U . R 1.0 . .
H H35C 0.3586 0.5448 0.3884 0.051 Uiso calc U . R 1.0 . .
C C36 0.3639(2) 0.7025(4) 0.4931(2) 0.0186(8) Uani d . . . 1.0 . .
C C37 0.3063(3) 0.6907(4) 0.5060(3) 0.0238(9) Uani d . . . 1.0 . .
H H37 0.3046 0.6294 0.5319 0.029 Uiso calc U . R 1.0 . .
C C38 0.2520(3) 0.7676(4) 0.4812(3) 0.0289(11) Uani d . . . 1.0 . .
H H38 0.2138 0.7587 0.4906 0.035 Uiso calc U . R 1.0 . .
C C39 0.2533(3) 0.8567(4) 0.4431(3) 0.0306(11) Uani d . . . 1.0 . .
H H39 0.2159 0.9087 0.4261 0.037 Uiso calc U . R 1.0 . .
C C40 0.3092(3) 0.8707(4) 0.4295(3) 0.0268(10) Uani d . . . 1.0 . .
H H40 0.3101 0.932 0.4032 0.032 Uiso calc U . R 1.0 . .
C C41 0.3642(2) 0.7941(4) 0.4548(2) 0.0222(9) Uani d . . . 1.0 . .
H H41 0.4026 0.8045 0.4458 0.027 Uiso calc U . R 1.0 . .
C C42 0.5311(2) 0.7342(4) 0.5368(2) 0.0187(8) Uani d . . . 1.0 . .
C C43 0.5512(2) 0.8123(4) 0.5884(2) 0.0215(9) Uani d . . . 1.0 . .
C C44 0.5382(3) 0.7966(5) 0.6482(3) 0.0325(11) Uani d . . . 1.0 . .
H H44A 0.4903 0.7702 0.6327 0.049 Uiso calc U . R 1.0 . .
H H44B 0.5447 0.8675 0.6719 0.049 Uiso calc U . R 1.0 . .
H H44C 0.5712 0.7417 0.679 0.049 Uiso calc U . R 1.0 . .
C C45 0.5826(3) 0.9105(4) 0.5817(3) 0.0255(10) Uani d . . . 1.0 . .
H H45 0.5977 0.9642 0.6168 0.031 Uiso calc U . R 1.0 . .
C C46 0.5923(2) 0.9317(4) 0.5267(3) 0.0239(10) Uani d . . . 1.0 . .
C C47 0.6264(3) 1.0367(4) 0.5200(3) 0.0351(12) Uani d . . . 1.0 . .
H H47A 0.632 1.0888 0.5558 0.053 Uiso calc U . R 1.0 . .
H H47B 0.5971 1.0707 0.4759 0.053 Uiso calc U . R 1.0 . .
H H47C 0.6724 1.0191 0.524 0.053 Uiso calc U . R 1.0 . .
C C48 0.5683(2) 0.8529(4) 0.4742(2) 0.0222(9) Uani d . . . 1.0 . .
H H48 0.573 0.8678 0.4349 0.027 Uiso calc U . R 1.0 . .
C C49 0.5377(2) 0.7536(4) 0.4786(2) 0.0188(8) Uani d . . . 1.0 . .
C C50 0.5070(3) 0.6749(4) 0.4184(2) 0.0253(10) Uani d . . . 1.0 . .
H H50A 0.528 0.6011 0.4324 0.038 Uiso calc U . R 1.0 . .
H H50B 0.5168 0.7034 0.3827 0.038 Uiso calc U . R 1.0 . .
H H50C 0.4563 0.6696 0.4012 0.038 Uiso calc U . R 1.0 . .
C C52 0.3533(4) 0.0594(6) 0.2824(4) 0.0519(17) Uani d . . . 1.0 . .
H H52A 0.3754 0.1197 0.269 0.062 Uiso calc U . R 1.0 . .
H H52B 0.3208 0.0193 0.2409 0.062 Uiso calc U . R 1.0 . .
C C53 0.6495(3) 0.0611(5) 0.3558(3) 0.0389(13) Uani d . . . 1.0 . .
H H53A 0.6285 0.12 0.3714 0.047 Uiso calc U . R 1.0 . .
H H53B 0.6825 0.0182 0.3957 0.047 Uiso calc U . R 1.0 . .
Cl Cl1 0.30666(9) 0.11703(14) 0.31936(8) 0.0507(4) Uani d . . . 1.0 . .
Cl Cl2 0.41904(11) -0.03404(18) 0.33706(11) 0.0662(5) Uani d . . . 1.0 . .
Cl Cl3 0.58286(10) -0.02819(17) 0.29906(11) 0.0633(5) Uani d . . . 1.0 . .
Cl Cl4 0.69495(8) 0.12239(13) 0.31677(8) 0.0445(3) Uani d . . . 1.0 . .
N N1 0.59395(19) 0.4968(3) 0.5986(2) 0.0216(8) Uani d . . . 1.0 . .
N N2 0.51418(19) 0.3580(3) 0.59325(19) 0.0215(8) Uani d . . . 1.0 . .
N N3 0.41372(18) 0.4983(3) 0.53087(19) 0.0196(7) Uani d . . . 1.0 . .
N N4 0.49690(19) 0.6310(3) 0.53948(19) 0.0199(7) Uani d . . . 1.0 . .

loop_
_atom_site_aniso_label
_atom_site_aniso_U_11
_atom_site_aniso_U_22
_atom_site_aniso_U_33
_atom_site_aniso_U_12
_atom_site_aniso_U_13
_atom_site_aniso_U_23
C51 0.032(4) 0.050(4) 0.033(4) -0.011(3) 0.015(3) -0.012(3)
F1 0.058(5) 0.100(8) 0.054(4) -0.019(6) 0.029(4) -0.040(5)
F2 0.033(3) 0.059(4) 0.065(4) -0.025(3) 0.015(3) -0.019(3)
F3 0.044(5) 0.062(6) 0.038(6) 0.008(4) 0.012(4) 0.011(4)
O1 0.028(5) 0.034(5) 0.031(4) 0.005(3) 0.018(4) 0.000(3)
O2 0.028(4) 0.061(5) 0.045(5) -0.011(4) 0.022(4) -0.006(4)
O3 0.063(5) 0.049(5) 0.079(8) 0.028(4) 0.042(5) 0.010(4)
S1 0.0195(10) 0.0309(11) 0.0378(12) 0.0016(9) 0.0157(9) -0.0067(9)
C51A 0.035(6) 0.028(5) 0.037(6) -0.001(5) 0.023(4) -0.003(4)
F1A 0.040(8) 0.036(7) 0.051(9) -0.011(6) 0.023(6) -0.003(6)
F2A 0.048(9) 0.034(7) 0.035(6) -0.003(6) 0.029(6) -0.002(5)
F3A 0.038(7) 0.027(7) 0.035(10) 0.009(6) 0.017(7) 0.000(6)
O1A 0.034(14) 0.029(10) 0.033(7) -0.003(9) 0.017(7) 0.007(6)
O2A 0.038(7) 0.031(6) 0.050(8) -0.014(5) 0.018(6) -0.002(6)
O3A 0.042(8) 0.031(8) 0.068(13) 0.010(6) 0.038(8) 0.013(8)
S1A 0.035(3) 0.020(2) 0.039(3) -0.003(2) 0.020(2) 0.0007(19)
C51B 0.027(7) 0.030(7) 0.036(7) -0.001(5) 0.021(5) 0.005(6)
F1B 0.025(9) 0.040(11) 0.041(8) 0.006(8) 0.021(8) 0.012(7)
F2B 0.008(10) 0.026(9) 0.030(13) -0.001(7) 0.009(9) 0.008(7)
F3B 0.034(9) 0.045(10) 0.068(13) 0.009(8) 0.024(9) 0.004(8)
O1B 0.051(12) 0.037(9) 0.067(14) -0.021(8) 0.031(11) 0.001(8)
O2B 0.025(11) 0.035(9) 0.047(14) -0.010(8) 0.019(10) 0.007(9)
O3B 0.020(10) 0.033(12) 0.029(9) -0.002(8) 0.005(8) 0.006(8)
S1B 0.026(5) 0.037(5) 0.039(5) -0.009(4) 0.011(4) 0.007(4)
B1 0.016(2) 0.020(2) 0.016(2) -0.0034(18) 0.0066(18) 0.0001(17)
B2 0.014(2) 0.021(2) 0.017(2) -0.0018(17) 0.0062(18) 0.0013(17)
C1 0.015(2) 0.0168(19) 0.0197(19) -0.0020(15) 0.0053(16) -0.0023(15)
C2 0.020(2) 0.022(2) 0.027(2) 0.0030(18) 0.0112(19) 0.0036(18)
C3 0.026(3) 0.027(2) 0.035(3) 0.0046(19) 0.017(2) -0.001(2)
C4 0.029(3) 0.025(2) 0.031(3) 0.008(2) 0.014(2) 0.0009(19)
C5 0.037(3) 0.022(2) 0.023(2) 0.007(2) 0.011(2) 0.0062(18)
C6 0.026(2) 0.022(2) 0.020(2) -0.0017(18) 0.0112(18) 0.0007(17)
C7 0.0129(19) 0.0138(17) 0.024(2) -0.0004(14) 0.0064(16) 0.0002(15)
C8 0.024(2) 0.0189(19) 0.035(2) -0.0007(17) 0.021(2) -0.0008(17)
C9 0.046(3) 0.032(2) 0.047(3) -0.011(2) 0.037(3) -0.009(2)
C10 0.033(3) 0.021(2) 0.024(2) -0.0031(18) 0.017(2) -0.0024(17)
C11 0.019(2) 0.018(2) 0.024(2) -0.0019(16) 0.0089(17) -0.0008(16)
C12 0.030(3) 0.033(3) 0.026(2) -0.013(2) 0.010(2) -0.004(2)
C13 0.016(2) 0.021(2) 0.023(2) -0.0021(16) 0.0083(18) 0.0020(17)
C14 0.016(2) 0.0152(18) 0.021(2) 0.0015(15) 0.0069(17) 0.0038(15)
C15 0.022(2) 0.028(2) 0.020(2) -0.0080(18) 0.0047(18) 0.0010(17)
C16 0.015(2) 0.0179(19) 0.024(2) -0.0041(16) 0.0070(17) 0.0046(16)
C17 0.014(2) 0.021(2) 0.024(2) -0.0019(16) 0.0055(18) 0.0050(17)
C18 0.028(3) 0.031(3) 0.023(2) -0.005(2) 0.008(2) 0.0010(19)
C19 0.021(2) 0.022(2) 0.031(2) 0.0015(17) 0.013(2) 0.0063(18)
C20 0.020(2) 0.019(2) 0.036(3) -0.0021(17) 0.013(2) 0.0038(18)
C21 0.034(3) 0.018(2) 0.061(3) -0.006(2) 0.027(3) 0.004(2)
C22 0.023(2) 0.020(2) 0.035(3) -0.0003(18) 0.010(2) -0.0006(19)
C23 0.017(2) 0.022(2) 0.025(2) -0.0020(16) 0.0074(18) -0.0013(17)
C24 0.036(3) 0.033(3) 0.030(3) -0.001(2) 0.016(2) 0.001(2)
C25 0.0169(18) 0.0198(16) 0.0221(18) -0.0006(14) 0.0079(15) 0.0001(14)
C26 0.0208(19) 0.0178(16) 0.0186(17) -0.0018(14) 0.0093(15) -0.0019(13)
C27 0.0118(19) 0.0131(17) 0.028(2) -0.0008(14) 0.0091(17) 0.0001(15)
C28 0.015(2) 0.0179(19) 0.020(2) 0.0006(16) 0.0071(17) 0.0036(15)
C29 0.025(2) 0.031(2) 0.021(2) -0.0048(19) 0.0099(19) 0.0035(18)
C30 0.016(2) 0.021(2) 0.022(2) -0.0030(16) 0.0087(17) 0.0043(16)
C31 0.018(2) 0.022(2) 0.025(2) -0.0043(17) 0.0078(18) 0.0009(18)
C32 0.035(3) 0.034(3) 0.031(3) -0.017(2) 0.013(2) -0.004(2)
C33 0.024(2) 0.024(2) 0.027(2) -0.0016(18) 0.0147(19) -0.0037(18)
C34 0.026(2) 0.0171(19) 0.032(2) -0.0005(17) 0.020(2) -0.0008(17)
C35 0.033(3) 0.044(3) 0.036(3) -0.012(2) 0.026(2) -0.006(2)
C36 0.018(2) 0.0164(19) 0.021(2) 0.0002(16) 0.0096(17) 0.0003(15)
C37 0.025(2) 0.019(2) 0.030(2) -0.0008(18) 0.015(2) -0.0016(18)
C38 0.022(2) 0.030(3) 0.038(3) 0.005(2) 0.017(2) 0.002(2)
C39 0.028(3) 0.028(2) 0.033(3) 0.010(2) 0.011(2) -0.003(2)
C40 0.027(2) 0.020(2) 0.031(2) 0.0012(19) 0.012(2) 0.0020(19)
C41 0.019(2) 0.019(2) 0.029(2) 0.0005(16) 0.0112(18) 0.0009(17)
C42 0.014(2) 0.0168(18) 0.021(2) -0.0024(15) 0.0044(16) 0.0018(15)
C43 0.018(2) 0.023(2) 0.023(2) 0.0014(17) 0.0091(17) 0.0027(16)
C44 0.033(3) 0.041(3) 0.025(2) 0.002(2) 0.014(2) -0.002(2)
C45 0.024(2) 0.022(2) 0.027(2) -0.0046(18) 0.0095(19) -0.0071(18)
C46 0.017(2) 0.018(2) 0.033(2) -0.0049(17) 0.0089(19) -0.0014(17)
C47 0.035(3) 0.024(2) 0.046(3) -0.009(2) 0.019(2) 0.000(2)
C48 0.021(2) 0.022(2) 0.026(2) -0.0023(17) 0.0125(19) 0.0026(17)
C49 0.017(2) 0.0163(19) 0.021(2) 0.0003(16) 0.0074(17) -0.0001(16)
C50 0.024(2) 0.025(2) 0.023(2) -0.0049(18) 0.0081(19) -0.0051(18)
C52 0.067(5) 0.036(3) 0.058(4) -0.006(3) 0.033(4) 0.005(3)
C53 0.049(4) 0.033(3) 0.045(3) 0.005(2) 0.030(3) 0.001(2)
Cl1 0.0586(10) 0.0448(8) 0.0487(9) 0.0110(7) 0.0250(8) 0.0030(7)
Cl2 0.0604(11) 0.0585(11) 0.0810(13) 0.0139(9) 0.0341(10) -0.0017(10)
Cl3 0.0517(11) 0.0545(10) 0.0807(13) -0.0158(8) 0.0286(10) -0.0034(9)
Cl4 0.0498(9) 0.0406(7) 0.0469(8) -0.0070(6) 0.0260(7) -0.0010(6)
N1 0.0112(17) 0.0201(17) 0.030(2) -0.0010(13) 0.0063(15) 0.0066(15)
N2 0.0174(18) 0.0200(17) 0.0193(17) -0.0040(14) 0.0019(14) 0.0078(14)
N3 0.0115(17) 0.0164(16) 0.0280(19) 0.0003(13) 0.0067(15) 0.0063(14)
N4 0.0134(17) 0.0186(16) 0.0239(18) -0.0034(13) 0.0054(14) 0.0046(14)

loop_
_atom_type_symbol
_atom_type_description
_atom_type_scat_dispersion_real
_atom_type_scat_dispersion_imag
_atom_type_scat_source
C C 0.0033 0.0016 'International Tables Vol C Tables 4.2.6.8 and 6.1.1.4'
H H 0.0000 0.0000 'International Tables Vol C Tables 4.2.6.8 and 6.1.1.4'
B B 0.0013 0.0007 'International Tables Vol C Tables 4.2.6.8 and 6.1.1.4'
N N 0.0061 0.0033 'International Tables Vol C Tables 4.2.6.8 and 6.1.1.4'
O O 0.0106 0.0060 'International Tables Vol C Tables 4.2.6.8 and 6.1.1.4'
F F 0.0171 0.0103 'International Tables Vol C Tables 4.2.6.8 and 6.1.1.4'
S S 0.1246 0.1234 'International Tables Vol C Tables 4.2.6.8 and 6.1.1.4'
Cl Cl 0.1484 0.1585 'International Tables Vol C Tables 4.2.6.8 and 6.1.1.4'

loop_
_geom_angle_atom_site_label_1
_geom_angle_atom_site_label_2
_geom_angle_atom_site_label_3
_geom_angle
F1 C51 F2 106.9(9)
F1 C51 F3 109.8(11)
F2 C51 F3 105.9(9)
F1 C51 S1 111.0(8)
F2 C51 S1 111.8(8)
F3 C51 S1 111.2(7)
O2 S1 O3 117.6(7)
O2 S1 O1 114.8(9)
O3 S1 O1 112.5(8)
O2 S1 C51 102.3(5)
O3 S1 C51 103.9(7)
O1 S1 C51 103.4(7)
F1A C51A F2A 108.0(16)
F1A C51A F3A 104.6(15)
F2A C51A F3A 109.0(18)
F1A C51A S1A 112.3(14)
F2A C51A S1A 112.7(11)
F3A C51A S1A 109.9(15)
O1A S1A O2A 118.(2)
O1A S1A O3A 117.(2)
O2A S1A O3A 114.6(16)
O1A S1A C51A 103.9(18)
O2A S1A C51A 100.9(9)
O3A S1A C51A 97.7(12)
F1B C51B F2B 106.(2)
F1B C51B F3B 106.(2)
F2B C51B F3B 107.(2)
F1B C51B S1B 115.1(17)
F2B C51B S1B 109.6(18)
F3B C51B S1B 112.1(19)
O1B S1B O2B 116.(2)
O1B S1B O3B 117.(2)
O2B S1B O3B 114.(2)
O1B S1B C51B 104.4(16)
O2B S1B C51B 100.6(18)
O3B S1B C51B 103.1(13)
N2 B1 N1 107.3(4)
N2 B1 C1 129.2(4)
N1 B1 C1 123.3(4)
N3 B2 N4 107.0(4)
N3 B2 C36 126.7(4)
N4 B2 C36 126.3(4)
C2 C1 C6 117.1(4)
C2 C1 B1 119.8(4)
C6 C1 B1 122.8(4)
C3 C2 C1 121.8(5)
C4 C3 C2 119.9(5)
C3 C4 C5 119.8(5)
C6 C5 C4 120.5(5)
C5 C6 C1 120.9(5)
C8 C7 C14 121.6(4)
C8 C7 N1 118.1(4)
C14 C7 N1 120.3(4)
C10 C8 C7 118.7(4)
C10 C8 C9 119.5(4)
C7 C8 C9 121.8(4)
C8 C10 C11 121.6(4)
C13 C11 C10 118.3(4)
C13 C11 C12 122.1(4)
C10 C11 C12 119.6(4)
C11 C13 C14 122.0(4)
C7 C14 C13 117.7(4)
C7 C14 C15 122.4(4)
C13 C14 C15 119.9(4)
C23 C16 C17 121.7(4)
C23 C16 N2 121.2(4)
C17 C16 N2 117.1(4)
C19 C17 C16 117.8(4)
C19 C17 C18 120.1(4)
C16 C17 C18 122.2(4)
C20 C19 C17 122.0(4)
C19 C20 C22 118.4(4)
C19 C20 C21 120.7(5)
C22 C20 C21 120.8(5)
C23 C22 C20 122.2(5)
C22 C23 C16 117.9(4)
C22 C23 C24 119.7(5)
C16 C23 C24 122.4(4)
N2 C25 N3 122.3(3)
N2 C25 C26 101.9(3)
N3 C25 C26 102.3(3)
N1 C26 N4 134.3(4)
N1 C26 C25 112.8(3)
N4 C26 C25 111.0(3)
C34 C27 C28 121.5(4)
C34 C27 N3 119.0(4)
C28 C27 N3 119.5(4)
C30 C28 C27 117.9(4)
C30 C28 C29 119.5(4)
C27 C28 C29 122.6(4)
C28 C30 C31 122.1(4)
C30 C31 C33 117.9(4)
C30 C31 C32 122.8(4)
C33 C31 C32 119.2(4)
C34 C33 C31 121.4(4)
C27 C34 C33 118.7(4)
C27 C34 C35 123.8(4)
C33 C34 C35 117.4(4)
C41 C36 C37 117.6(4)
C41 C36 B2 123.5(4)
C37 C36 B2 118.9(4)
C38 C37 C36 120.9(5)
C39 C38 C37 120.4(5)
C38 C39 C40 120.1(5)
C39 C40 C41 119.7(5)
C36 C41 C40 121.4(4)
C43 C42 C49 122.2(4)
C43 C42 N4 120.5(4)
C49 C42 N4 117.1(4)
C42 C43 C45 117.2(4)
C42 C43 C44 122.6(4)
C45 C43 C44 120.1(5)
C46 C45 C43 122.6(4)
C45 C46 C48 118.3(4)
C45 C46 C47 122.4(5)
C48 C46 C47 119.3(4)
C49 C48 C46 121.5(4)
C48 C49 C42 118.0(4)
C48 C49 C50 119.8(4)
C42 C49 C50 122.0(4)
Cl1 C52 Cl2 112.6(4)
Cl4 C53 Cl3 110.9(3)
C26 N1 C7 127.5(4)
C26 N1 B1 105.1(3)
C7 N1 B1 124.9(4)
B1 N2 C16 128.7(4)
B1 N2 C25 105.9(3)
C16 N2 C25 121.4(3)
B2 N3 C27 125.1(4)
B2 N3 C25 108.0(3)
C27 N3 C25 112.7(3)
C26 N4 C42 124.6(4)
C26 N4 B2 107.4(3)
C42 N4 B2 127.9(4)

loop_
_geom_bond_atom_site_label_1
_geom_bond_atom_site_label_2
_geom_bond_distance
C51 F1 1.306(12)
C51 F2 1.336(11)
C51 F3 1.354(13)
C51 S1 1.818(10)
O1 S1 1.457(11)
O2 S1 1.415(8)
O3 S1 1.439(10)
C51A F1A 1.324(19)
C51A F2A 1.347(19)
C51A F3A 1.36(2)
C51A S1A 1.846(15)
O1A S1A 1.42(2)
O2A S1A 1.432(14)
O3A S1A 1.441(18)
C51B F1B 1.34(2)
C51B F2B 1.35(2)
C51B F3B 1.36(2)
C51B S1B 1.85(2)
O1B S1B 1.42(2)
O2B S1B 1.43(2)
O3B S1B 1.44(2)
B1 N2 1.422(6)
B1 N1 1.514(6)
B1 C1 1.546(7)
B2 N3 1.430(6)
B2 N4 1.489(6)
B2 C36 1.542(7)
C1 C2 1.403(7)
C1 C6 1.411(6)
C2 C3 1.383(7)
C3 C4 1.380(7)
C4 C5 1.391(8)
C5 C6 1.380(7)
C7 C8 1.392(7)
C7 C14 1.393(6)
C7 N1 1.444(6)
C8 C10 1.386(7)
C8 C9 1.516(7)
C10 C11 1.391(7)
C11 C13 1.384(6)
C11 C12 1.517(7)
C13 C14 1.400(6)
C14 C15 1.507(6)
C16 C23 1.398(7)
C16 C17 1.410(6)
C16 N2 1.442(6)
C17 C19 1.397(6)
C17 C18 1.493(7)
C19 C20 1.383(7)
C20 C22 1.399(7)
C20 C21 1.522(7)
C22 C23 1.386(7)
C23 C24 1.504(7)
C25 N2 1.469(5)
C25 N3 1.484(5)
C25 C26 1.490(5)
C26 N1 1.330(5)
C26 N4 1.365(5)
C27 C34 1.387(6)
C27 C28 1.410(6)
C27 N3 1.463(6)
C28 C30 1.390(6)
C28 C29 1.507(6)
C30 C31 1.391(7)
C31 C33 1.409(7)
C31 C32 1.500(7)
C33 C34 1.387(7)
C34 C35 1.522(7)
C36 C41 1.398(6)
C36 C37 1.413(6)
C37 C38 1.391(7)
C38 C39 1.379(7)
C39 C40 1.389(8)
C40 C41 1.399(7)
C42 C43 1.392(6)
C42 C49 1.396(6)
C42 N4 1.461(6)
C43 C45 1.406(7)
C43 C44 1.503(7)
C45 C46 1.368(7)
C46 C48 1.407(7)
C46 C47 1.506(7)
C48 C49 1.391(6)
C49 C50 1.523(6)
C52 Cl1 1.723(8)
C52 Cl2 1.778(8)
C53 Cl4 1.756(6)
C53 Cl3 1.770(7)
